data_7203633
loop_
_publ_author_name
'Lu, Zhenda'
'Wen, Lili'
'Yao, Jing'
'Zhu, Huizhen'
'Meng, Qingjin'

_publ_section_title
;
 Two types of novel layer framework structures assembled from
 5-sulfosalicylic acid and lanthanide ions
;
_journal_issue 11
_journal_name_full CrystEngComm
_journal_page_first 847
_journal_paper_doi 10.1039/b612147k
_journal_volume 8
_journal_year 2006
_chemical_formula_moiety 'C7 H7 O8 S Yb, H2 O'
_chemical_formula_sum 'C7 H9 O9 S Yb'
_chemical_formula_weight 442.24
_chemical_name_systematic
;
?
;
_space_group_IT_number 14
_symmetry_cell_setting monoclinic
_symmetry_space_group_name_Hall '-P 2yn'
_symmetry_space_group_name_H-M 'P 1 21/n 1'
_atom_sites_solution_hydrogens geom
_atom_sites_solution_primary direct
_atom_sites_solution_secondary difmap
_audit_creation_method SHELXL-97
_cell_angle_alpha 90.00
_cell_angle_beta 100.730(5)
_cell_angle_gamma 90.00
_cell_formula_units_Z 4
_cell_length_a 8.782(2)
_cell_length_b 8.701(2)
_cell_length_c 14.038(4)
_cell_measurement_reflns_used 777
_cell_measurement_temperature 293(2)
_cell_measurement_theta_max 25.41
_cell_measurement_theta_min 2.95
_cell_volume 1053.9(5)
_computing_cell_refinement SMART
_computing_data_collection 'SMART (Bruker, 2000)'
_computing_data_reduction 'SAINT (Bruker, 2000)'
_computing_molecular_graphics SHELXTL
_computing_publication_material SHELXTL
_computing_structure_refinement SHELXTL
_computing_structure_solution 'SHELXTL (Bruker, 2000)'
_diffrn_ambient_temperature 293(2)
_diffrn_measured_fraction_theta_full 0.994
_diffrn_measured_fraction_theta_max 0.994
_diffrn_radiation_monochromator graphite
_diffrn_radiation_source 'fine-focus sealed tube'
_diffrn_radiation_type MoK\a
_diffrn_radiation_wavelength 0.71073
_diffrn_reflns_av_R_equivalents 0.0753
_diffrn_reflns_av_sigmaI/netI 0.0751
_diffrn_reflns_limit_h_max 10
_diffrn_reflns_limit_h_min -10
_diffrn_reflns_limit_k_max 10
_diffrn_reflns_limit_k_min -10
_diffrn_reflns_limit_l_max 12
_diffrn_reflns_limit_l_min -17
_diffrn_reflns_number 5482
_diffrn_reflns_theta_full 26.00
_diffrn_reflns_theta_max 26.00
_diffrn_reflns_theta_min 2.54
_exptl_absorpt_coefficient_mu 9.114
_exptl_absorpt_correction_T_max 0.33
_exptl_absorpt_correction_T_min 0.21
_exptl_absorpt_correction_type multi-scan
_exptl_absorpt_process_details 'SADABS(Bruker, 2000)'
_exptl_crystal_colour colorless
_exptl_crystal_density_diffrn 2.787
_exptl_crystal_density_method 'not measured'
_exptl_crystal_description needle
_exptl_crystal_F_000 836
_exptl_crystal_size_max 0.30
_exptl_crystal_size_mid 0.15
_exptl_crystal_size_min 0.12
_refine_diff_density_max 1.873
_refine_diff_density_min -1.933
_refine_diff_density_rms 0.239
_refine_ls_extinction_method none
_refine_ls_goodness_of_fit_ref 1.042
_refine_ls_hydrogen_treatment constr
_refine_ls_matrix_type full
_refine_ls_number_parameters 163
_refine_ls_number_reflns 2056
_refine_ls_number_restraints 2
_refine_ls_restrained_S_all 1.284
_refine_ls_R_factor_all 0.0494
_refine_ls_R_factor_gt 0.0394
_refine_ls_shift/su_max 0.000
_refine_ls_shift/su_mean 0.000
_refine_ls_structure_factor_coef Fsqd
_refine_ls_weighting_details 'calc w=1/[\s^2^(Fo^2^)+(0.0228P)^2^+0.0000P] where P=(Fo^2^+2Fc^2^)/3'
_refine_ls_weighting_scheme calc
_refine_ls_wR_factor_gt 0.0840
_refine_ls_wR_factor_ref 0.0869
_reflns_number_gt 1707
_reflns_number_total 2056
_reflns_threshold_expression >2sigma(I)
_cod_data_source_file b612147k.txt
_cod_data_source_block b1
_cod_depositor_comments
;
The following automatic conversions were performed:
'_symmetry_cell_setting' value 'Monoclinic' changed to 'monoclinic'
according to '/home/saulius/struct/CIF-dictionaries/cif_core.dic'
dictionary named 'cif_core.dic' version 2.4.1 from 2010-06-29.

Automatic conversion script
Id: cif_fix_enum 1527 2010-12-29 10:47:43Z saulius 
;
_cod_original_cell_volume 1053.8(5)
_cod_original_sg_symbol_H-M 'P 21/n'
_cod_database_code 7203633

loop_
_symmetry_equiv_pos_as_xyz
'x, y, z'
'-x+1/2, y+1/2, -z+1/2'
'-x, -y, -z'
'x-1/2, -y-1/2, z-1/2'

loop_
_atom_site_label
_atom_site_type_symbol
_atom_site_fract_x
_atom_site_fract_y
_atom_site_fract_z
_atom_site_U_iso_or_equiv
_atom_site_adp_type
_atom_site_occupancy
_atom_site_symmetry_multiplicity
_atom_site_calc_flag
_atom_site_refinement_flags
_atom_site_disorder_assembly
_atom_site_disorder_group
C1 C 0.5305(12) 0.3318(12) 0.1452(8) 0.018(2) Uani 1 1 d . . .
C2 C 0.5475(11) 0.4787(12) 0.1887(8) 0.016(2) Uani 1 1 d . . .
C3 C 0.6466(12) 0.5855(12) 0.1535(8) 0.022(3) Uani 1 1 d . . .
H3 H 0.6620 0.6822 0.1820 0.027 Uiso 1 1 calc R . .
C4 C 0.7195(12) 0.5488(12) 0.0789(8) 0.021(2) Uani 1 1 d . . .
H4 H 0.7847 0.6198 0.0574 0.025 Uiso 1 1 calc R . .
C5 C 0.6969(11) 0.4079(12) 0.0356(7) 0.016(2) Uani 1 1 d . . .
C6 C 0.6054(12) 0.3008(13) 0.0681(8) 0.021(2) Uani 1 1 d . . .
H6 H 0.5927 0.2051 0.0381 0.025 Uiso 1 1 calc R . .
C7 C 0.4416(12) 0.2072(13) 0.1788(7) 0.019(2) Uani 1 1 d . . .
O1 O 0.4624(8) 0.0718(8) 0.1556(6) 0.0229(18) Uani 1 1 d . . .
O2 O 0.3376(8) 0.2341(8) 0.2302(5) 0.0210(17) Uani 1 1 d . . .
O3 O 0.4795(8) 0.5188(8) 0.2625(5) 0.0202(17) Uani 1 1 d . . .
O4 O 0.8048(8) 0.4834(8) -0.1178(5) 0.0206(17) Uani 1 1 d . . .
O5 O 0.9498(8) 0.3023(8) -0.0075(5) 0.0224(17) Uani 1 1 d . . .
O6 O 0.7078(8) 0.2262(8) -0.1080(5) 0.0224(17) Uani 1 1 d . . .
O7 O 0.3553(8) 0.5612(8) 0.4238(5) 0.029(2) Uani 1 1 d . . .
H7C H 0.4533 0.5518 0.4334 0.034 Uiso 1 1 d RD . .
H7B H 0.3274 0.6546 0.4157 0.043 Uiso 1 1 d RD . .
O8 O 0.0200(8) 0.3282(9) 0.2054(5) 0.0238(18) Uani 1 1 d . . .
H8A H 0.0245 0.3140 0.1461 0.036 Uiso 1 1 d R . .
H8B H 0.0154 0.2418 0.2330 0.036 Uiso 1 1 d R . .
O9 O 0.2417(10) 0.5486(10) 0.5998(6) 0.044(2) Uani 1 1 d . . .
H9D H 0.2772 0.5505 0.5475 0.052 Uiso 1 1 d RD . .
H9A H 0.3050 0.5931 0.6445 0.065 Uiso 1 1 d R . .
S1 S 0.7973(3) 0.3501(3) -0.05524(19) 0.0155(6) Uani 1 1 d . . .
Yb1 Yb 0.23957(5) 0.45778(5) 0.28048(3) 0.01576(17) Uani 1 1 d . . .

loop_
_atom_site_aniso_label
_atom_site_aniso_U_11
_atom_site_aniso_U_22
_atom_site_aniso_U_33
_atom_site_aniso_U_23
_atom_site_aniso_U_13
_atom_site_aniso_U_12
C1 0.019(5) 0.016(6) 0.020(6) -0.002(5) 0.005(5) 0.001(5)
C2 0.011(5) 0.016(6) 0.020(6) 0.003(5) 0.000(4) 0.003(4)
C3 0.024(6) 0.019(6) 0.026(7) -0.007(5) 0.010(5) -0.011(5)
C4 0.019(5) 0.016(6) 0.031(7) -0.001(5) 0.012(5) -0.005(5)
C5 0.017(5) 0.019(6) 0.014(6) 0.005(4) 0.007(4) 0.006(4)
C6 0.020(6) 0.018(6) 0.026(6) -0.002(5) 0.006(5) 0.002(5)
C7 0.021(6) 0.017(6) 0.017(6) -0.002(5) -0.001(5) 0.002(5)
O1 0.028(4) 0.014(4) 0.032(5) 0.000(3) 0.021(4) -0.003(3)
O2 0.021(4) 0.018(4) 0.028(4) 0.004(3) 0.016(3) 0.000(3)
O3 0.017(4) 0.019(4) 0.027(4) -0.008(3) 0.010(3) 0.003(3)
O4 0.026(4) 0.019(4) 0.019(4) 0.001(3) 0.011(3) -0.004(3)
O5 0.018(4) 0.023(4) 0.026(4) 0.001(4) 0.003(3) 0.004(3)
O6 0.027(4) 0.019(4) 0.025(4) -0.004(3) 0.014(4) -0.004(3)
O7 0.026(4) 0.026(5) 0.035(5) -0.005(4) 0.008(4) 0.000(4)
O8 0.030(4) 0.024(5) 0.018(4) 0.004(3) 0.006(3) -0.001(3)
O9 0.053(6) 0.051(6) 0.028(5) -0.010(4) 0.009(4) -0.011(5)
S1 0.0162(13) 0.0150(14) 0.0164(14) 0.0000(11) 0.0057(11) -0.0011(11)
Yb1 0.0170(3) 0.0145(3) 0.0173(3) 0.0004(2) 0.00735(18) 0.0009(2)

loop_
_atom_type_symbol
_atom_type_description
_atom_type_scat_dispersion_real
_atom_type_scat_dispersion_imag
_atom_type_scat_source
C C 0.0033 0.0016 'International Tables Vol C Tables 4.2.6.8 and 6.1.1.4'
H H 0.0000 0.0000 'International Tables Vol C Tables 4.2.6.8 and 6.1.1.4'
S S 0.1246 0.1234 'International Tables Vol C Tables 4.2.6.8 and 6.1.1.4'
O O 0.0106 0.0060 'International Tables Vol C Tables 4.2.6.8 and 6.1.1.4'
Yb Yb -0.3850 5.5486 'International Tables Vol C Tables 4.2.6.8 and 6.1.1.4'

loop_
_geom_angle_atom_site_label_1
_geom_angle_atom_site_label_2
_geom_angle_atom_site_label_3
_geom_angle
_geom_angle_site_symmetry_1
_geom_angle_site_symmetry_3
_geom_angle_publ_flag
C6 C1 C2 118.9(10) . . ?
C6 C1 C7 117.6(10) . . ?
C2 C1 C7 123.4(10) . . ?
O3 C2 C1 123.1(9) . . ?
O3 C2 C3 119.3(9) . . ?
C1 C2 C3 117.6(10) . . ?
C4 C3 C2 121.2(10) . . ?
C4 C3 H3 119.4 . . ?
C2 C3 H3 119.4 . . ?
C3 C4 C5 120.2(10) . . ?
C3 C4 H4 119.9 . . ?
C5 C4 H4 119.9 . . ?
C6 C5 C4 120.7(10) . . ?
C6 C5 S1 117.0(8) . . ?
C4 C5 S1 122.0(8) . . ?
C5 C6 C1 121.3(10) . . ?
C5 C6 H6 119.3 . . ?
C1 C6 H6 119.3 . . ?
O1 C7 O2 118.2(10) . . ?
O1 C7 C1 120.3(10) . . ?
O2 C7 C1 121.5(10) . . ?
O1 C7 Yb1 55.8(5) . 2_545 ?
O2 C7 Yb1 62.5(6) . 2_545 ?
C1 C7 Yb1 173.0(7) . 2_545 ?
C7 O1 Yb1 98.2(7) . 2_545 ?
C7 O2 Yb1 132.4(7) . . ?
C7 O2 Yb1 90.2(6) . 2_545 ?
Yb1 O2 Yb1 136.3(3) . 2_545 ?
C2 O3 Yb1 126.4(6) . . ?
S1 O4 Yb1 138.9(4) . 3_665 ?
S1 O6 Yb1 138.0(4) . 4_665 ?
Yb1 O7 H7C 112.1 . . ?
Yb1 O7 H7B 101.0 . . ?
H7C O7 H7B 111.8 . . ?
Yb1 O8 H8A 109.3 . . ?
Yb1 O8 H8B 109.2 . . ?
H8A O8 H8B 109.5 . . ?
H9D O9 H9A 109.5 . . ?
O5 S1 O6 113.0(4) . . ?
O5 S1 O4 111.5(4) . . ?
O6 S1 O4 111.2(4) . . ?
O5 S1 C5 107.1(4) . . ?
O6 S1 C5 106.6(5) . . ?
O4 S1 C5 107.1(5) . . ?
O3 Yb1 O7 74.3(3) . . ?
O3 Yb1 O2 75.6(3) . . ?
O7 Yb1 O2 118.6(3) . . ?
O3 Yb1 O6 118.7(3) . 4_566 ?
O7 Yb1 O6 76.3(3) . 4_566 ?
O2 Yb1 O6 73.6(2) . 4_566 ?
O3 Yb1 O4 79.9(3) . 3_665 ?
O7 Yb1 O4 139.3(3) . 3_665 ?
O2 Yb1 O4 83.5(3) . 3_665 ?
O6 Yb1 O4 144.4(3) 4_566 3_665 ?
O3 Yb1 O8 142.1(3) . . ?
O7 Yb1 O8 142.9(3) . . ?
O2 Yb1 O8 77.0(3) . . ?
O6 Yb1 O8 76.9(3) 4_566 . ?
O4 Yb1 O8 71.5(2) 3_665 . ?
O3 Yb1 O1 137.5(3) . 2 ?
O7 Yb1 O1 74.9(3) . 2 ?
O2 Yb1 O1 146.0(2) . 2 ?
O6 Yb1 O1 80.7(2) 4_566 2 ?
O4 Yb1 O1 106.5(3) 3_665 2 ?
O8 Yb1 O1 75.8(3) . 2 ?
O3 Yb1 O2 90.9(2) . 2 ?
O7 Yb1 O2 75.1(2) . 2 ?
O2 Yb1 O2 155.95(10) . 2 ?
O6 Yb1 O2 130.4(2) 4_566 2 ?
O4 Yb1 O2 74.5(2) 3_665 2 ?
O8 Yb1 O2 104.4(2) . 2 ?
O1 Yb1 O2 53.2(2) 2 2 ?
O3 Yb1 C7 114.9(3) . 2 ?
O7 Yb1 C7 71.9(3) . 2 ?
O2 Yb1 C7 167.7(3) . 2 ?
O6 Yb1 C7 104.8(3) 4_566 2 ?
O4 Yb1 C7 91.9(3) 3_665 2 ?
O8 Yb1 C7 90.8(3) . 2 ?
O1 Yb1 C7 26.0(3) 2 2 ?
O2 Yb1 C7 27.2(3) 2 2 ?
O3 Yb1 H7C 59.1 . . ?
O7 Yb1 H7C 17.0 . . ?
O2 Yb1 H7C 104.9 . . ?
O6 Yb1 H7C 79.9 4_566 . ?
O4 Yb1 H7C 133.2 3_665 . ?
O8 Yb1 H7C 155.1 . . ?
O1 Yb1 H7C 91.8 2 . ?
O2 Yb1 H7C 84.1 2 . ?
C7 Yb1 H7C 86.6 2 . ?
O3 Yb1 H7B 76.4 . . ?
O7 Yb1 H7B 19.0 . . ?
O2 Yb1 H7B 135.7 . . ?
O6 Yb1 H7B 91.1 4_566 . ?
O4 Yb1 H7B 123.9 3_665 . ?
O8 Yb1 H7B 140.6 . . ?
O1 Yb1 H7B 65.2 2 . ?
O2 Yb1 H7B 56.1 2 . ?
C7 Yb1 H7B 55.8 2 . ?
H7C Yb1 H7B 30.9 . . ?
O3 Yb1 H8A 125.5 . . ?
O7 Yb1 H8A 160.0 . . ?
O2 Yb1 H8A 69.3 . . ?
O6 Yb1 H8A 89.7 4_566 . ?
O4 Yb1 H8A 56.3 3_665 . ?
O8 Yb1 H8A 17.2 . . ?
O1 Yb1 H8A 89.0 2 . ?
O2 Yb1 H8A 104.8 2 . ?
C7 Yb1 H8A 98.6 2 . ?
H7C Yb1 H8A 169.3 . . ?
H7B Yb1 H8A 153.7 . . ?
O3 Yb1 H8B 142.5 . . ?
O7 Yb1 H8B 132.7 . . ?
O2 Yb1 H8B 68.5 . . ?
O6 Yb1 H8B 60.6 4_566 . ?
O4 Yb1 H8B 85.9 3_665 . ?
O8 Yb1 H8B 17.2 . . ?
O1 Yb1 H8B 79.7 2 . ?
O2 Yb1 H8B 118.4 2 . ?
C7 Yb1 H8B 99.9 2 . ?
H7C Yb1 H8B 140.3 . . ?
H7B Yb1 H8B 138.4 . . ?
H8A Yb1 H8B 29.6 . . ?

loop_
_geom_bond_atom_site_label_1
_geom_bond_atom_site_label_2
_geom_bond_distance
_geom_bond_site_symmetry_2
_geom_bond_publ_flag
C1 C6 1.394(14) . ?
C1 C2 1.413(14) . ?
C1 C7 1.464(15) . ?
C2 O3 1.335(12) . ?
C2 C3 1.423(14) . ?
C3 C4 1.363(15) . ?
C3 H3 0.9300 . ?
C4 C5 1.366(15) . ?
C4 H4 0.9300 . ?
C5 C6 1.363(14) . ?
C5 S1 1.754(10) . ?
C6 H6 0.9300 . ?
C7 O1 1.245(12) . ?
C7 O2 1.287(12) . ?
C7 Yb1 2.812(11) 2_545 ?
O1 Yb1 2.350(7) 2_545 ?
O2 Yb1 2.292(7) . ?
O2 Yb1 2.495(7) 2_545 ?
O3 Yb1 2.232(7) . ?
O4 S1 1.464(7) . ?
O4 Yb1 2.301(7) 3_665 ?
O5 S1 1.442(7) . ?
O6 S1 1.453(7) . ?
O6 Yb1 2.292(7) 4_665 ?
O7 Yb1 2.265(7) . ?
O7 H7C 0.8500 . ?
O7 H7B 0.8499 . ?
O8 Yb1 2.312(7) . ?
O8 H8A 0.8500 . ?
O8 H8B 0.8500 . ?
O9 H9D 0.8500 . ?
O9 H9A 0.8501 . ?
Yb1 O6 2.292(7) 4_566 ?
Yb1 O4 2.301(7) 3_665 ?
Yb1 O1 2.350(7) 2 ?
Yb1 O2 2.495(7) 2 ?
Yb1 C7 2.812(11) 2 ?
Yb1 H7C 2.7018 . ?
Yb1 H7B 2.5661 . ?
Yb1 H8A 2.7136 . ?
Yb1 H8B 2.7131 . ?
